data_4032748
loop_
_publ_author_name
'Price, Jr, Terry L'
'Wessels, Hanlie R.'
'Slebodnick, Carla'
'Gibson, Harry W.'

_publ_section_title
;
 High-Yielding Syntheses of Crown Ether-Based Pyridyl Cryptands.
;
_journal_issue 15
_journal_name_full 'The Journal of organic chemistry'
_journal_page_first 8117
_journal_page_last 8122
_journal_paper_doi 10.1021/acs.joc.7b01389
_journal_volume 82
_journal_year 2017
_chemical_formula_moiety 'C37 H45 N O14, C2 F6 N O4 S2, C5 H6 N, C H Cl3, H2 O'
_chemical_formula_sum 'C45 H54 Cl3 F6 N3 O19 S2'
_chemical_formula_weight 1225.38
_space_group_crystal_system triclinic
_space_group_IT_number 2
_space_group_name_Hall '-P 1'
_space_group_name_H-M_alt 'P -1'
_symmetry_space_group_name_Hall '-P 1'
_symmetry_space_group_name_H-M 'P -1'
_atom_sites_solution_hydrogens mixed
_atom_sites_solution_primary direct
_audit_creation_date 2015-03-25
_audit_creation_method
;
Olex2 1.2
(compiled 2015.01.26 svn.r3150 for OlexSys, GUI svn.r4998)
;
_cell_angle_alpha 93.0710(11)
_cell_angle_beta 90.2646(11)
_cell_angle_gamma 93.6436(13)
_cell_formula_units_Z 4
_cell_length_a 10.85860(17)
_cell_length_b 22.1145(4)
_cell_length_c 22.6189(3)
_cell_measurement_reflns_used 33592
_cell_measurement_temperature 100.1(4)
_cell_measurement_theta_max 74.8430
_cell_measurement_theta_min 2.8850
_cell_volume 5412.59(15)
_computing_cell_refinement
;
CrysAlisPro, Agilent Technologies,
Version 1.171.37.35 (release 13-08-2014 CrysAlis171 .NET)
(compiled Aug 13 2014,18:06:01)
;
_computing_data_collection
;
CrysAlisPro, Agilent Technologies,
Version 1.171.37.35 (release 13-08-2014 CrysAlis171 .NET)
(compiled Aug 13 2014,18:06:01)
;
_computing_data_reduction
;
CrysAlisPro, Agilent Technologies,
Version 1.171.37.35 (release 13-08-2014 CrysAlis171 .NET)
(compiled Aug 13 2014,18:06:01)
;
_computing_molecular_graphics 'Olex2 (Dolomanov et al., 2009)'
_computing_publication_material 'Olex2 (Dolomanov et al., 2009)'
_computing_structure_refinement 'ShelXL (Sheldrick, 2008)'
_computing_structure_solution 'ShelXT (Sheldrick, 2015)'
_diffrn_ambient_environment N~2~
_diffrn_ambient_temperature 100.1(4)
_diffrn_detector 'CCD plate'
_diffrn_detector_area_resol_mean 4.1587
_diffrn_detector_type Onyx
_diffrn_measured_fraction_theta_full 1.000
_diffrn_measured_fraction_theta_max 0.991
_diffrn_measurement_details
;
#__ type_ start__ end____ width___ exp.time_
  1 omega -115.00  -15.00   1.0000    1.5000
omega____ theta____ kappa____ phi______ frames
    -      -41.9419  -57.0000   30.0000 100

#__ type_ start__ end____ width___ exp.time_
  2 omega  -69.00   31.00   1.0000    1.5000
omega____ theta____ kappa____ phi______ frames
    -      -41.9419   57.0000 -180.0000 100

#__ type_ start__ end____ width___ exp.time_
  3 omega -126.00  -79.00   1.0000    1.5000
omega____ theta____ kappa____ phi______ frames
    -      -41.9419  -99.0000  150.0000 47

#__ type_ start__ end____ width___ exp.time_
  4 omega    2.00   98.00   1.0000    1.5000
omega____ theta____ kappa____ phi______ frames
    -       41.9419 -125.0000  -60.0000 96

#__ type_ start__ end____ width___ exp.time_
  5 omega   73.00  119.00   1.0000    1.5000
omega____ theta____ kappa____ phi______ frames
    -       41.9419  125.0000  120.0000 46

#__ type_ start__ end____ width___ exp.time_
  6 omega   27.00  114.00   1.0000    7.5000
omega____ theta____ kappa____ phi______ frames
    -      107.0000 -111.0000  150.0000 87

#__ type_ start__ end____ width___ exp.time_
  7 omega   22.00  109.00   1.0000    7.5000
omega____ theta____ kappa____ phi______ frames
    -      107.0000  -94.0000  150.0000 87

#__ type_ start__ end____ width___ exp.time_
  8 omega   33.00   77.00   1.0000    7.5000
omega____ theta____ kappa____ phi______ frames
    -      107.0000  -45.0000   60.0000 44

#__ type_ start__ end____ width___ exp.time_
  9 omega   27.00  101.00   1.0000    7.5000
omega____ theta____ kappa____ phi______ frames
    -      107.0000 -111.0000  -90.0000 74

#__ type_ start__ end____ width___ exp.time_
 10 omega   77.00  178.00   1.0000    7.5000
omega____ theta____ kappa____ phi______ frames
    -      107.0000   64.0000   72.6704 101

#__ type_ start__ end____ width___ exp.time_
 11 omega   59.00  178.00   1.0000    7.5000
omega____ theta____ kappa____ phi______ frames
    -      107.0000   15.0000   60.0000 119

#__ type_ start__ end____ width___ exp.time_
 12 omega   27.00  106.00   1.0000    7.5000
omega____ theta____ kappa____ phi______ frames
    -      107.0000 -111.0000 -120.0000 79

#__ type_ start__ end____ width___ exp.time_
 13 omega   30.00   69.00   1.0000    7.5000
omega____ theta____ kappa____ phi______ frames
    -      107.0000  -30.0000  -30.0000 39

#__ type_ start__ end____ width___ exp.time_
 14 omega   22.00  109.00   1.0000    7.5000
omega____ theta____ kappa____ phi______ frames
    -      107.0000  -94.0000  -30.0000 87

#__ type_ start__ end____ width___ exp.time_
 15 omega   28.00  141.00   1.0000    7.5000
omega____ theta____ kappa____ phi______ frames
    -      107.0000  -77.0000  -30.0000 113

#__ type_ start__ end____ width___ exp.time_
 16 omega   22.00  100.00   1.0000    7.5000
omega____ theta____ kappa____ phi______ frames
    -      107.0000  -94.0000  -90.0000 78

#__ type_ start__ end____ width___ exp.time_
 17 omega   59.00  178.00   1.0000    7.5000
omega____ theta____ kappa____ phi______ frames
    -      107.0000   15.0000 -150.0000 119

#__ type_ start__ end____ width___ exp.time_
 18 omega   33.00  136.00   1.0000    7.5000
omega____ theta____ kappa____ phi______ frames
    -      107.0000  -61.0000  -30.0000 103

#__ type_ start__ end____ width___ exp.time_
 19 omega   33.00  136.00   1.0000    7.5000
omega____ theta____ kappa____ phi______ frames
    -      107.0000  -61.0000    0.0000 103

#__ type_ start__ end____ width___ exp.time_
 20 omega   27.00  115.00   1.0000    7.5000
omega____ theta____ kappa____ phi______ frames
    -      107.0000 -111.0000   90.0000 88

#__ type_ start__ end____ width___ exp.time_
 21 omega   22.00  109.00   1.0000    7.5000
omega____ theta____ kappa____ phi______ frames
    -      107.0000  -94.0000  -60.0000 87

#__ type_ start__ end____ width___ exp.time_
 22 omega   33.00  136.00   1.0000    7.5000
omega____ theta____ kappa____ phi______ frames
    -      107.0000  -61.0000  120.0000 103

#__ type_ start__ end____ width___ exp.time_
 23 omega   33.00   77.00   1.0000    7.5000
omega____ theta____ kappa____ phi______ frames
    -      107.0000  -45.0000  120.0000 44

#__ type_ start__ end____ width___ exp.time_
 24 omega   31.00  125.00   1.0000    7.5000
omega____ theta____ kappa____ phi______ frames
    -      107.0000 -131.0000   92.6282 94

#__ type_ start__ end____ width___ exp.time_
 25 omega   78.00  178.00   1.0000    7.5000
omega____ theta____ kappa____ phi______ frames
    -      107.0000   61.0000  -30.0000 100

#__ type_ start__ end____ width___ exp.time_
 26 omega   30.00   69.00   1.0000    7.5000
omega____ theta____ kappa____ phi______ frames
    -      107.0000  -30.0000 -150.0000 39

#__ type_ start__ end____ width___ exp.time_
 27 omega   77.00  178.00   1.0000    7.5000
omega____ theta____ kappa____ phi______ frames
    -      107.0000   30.0000  120.0000 101

#__ type_ start__ end____ width___ exp.time_
 28 omega -115.00  -15.00   1.0000    1.5000
omega____ theta____ kappa____ phi______ frames
    -      -41.9419  -57.0000  -90.0000 100

#__ type_ start__ end____ width___ exp.time_
 29 omega -115.00  -26.00   1.0000    1.5000
omega____ theta____ kappa____ phi______ frames
    -      -41.9419  -57.0000  150.0000 89

#__ type_ start__ end____ width___ exp.time_
 30 omega    5.00   34.00   1.0000    1.5000
omega____ theta____ kappa____ phi______ frames
    -       41.9419   87.0000 -114.7187 29
;
_diffrn_measurement_device 'four-circle diffractometer'
_diffrn_measurement_device_type 'Xcalibur, Onyx, Nova'
_diffrn_measurement_method '\w scans'
_diffrn_orient_matrix_UB_11 -0.0696005000
_diffrn_orient_matrix_UB_12 -0.0419850000
_diffrn_orient_matrix_UB_13 0.0425613000
_diffrn_orient_matrix_UB_21 0.0425084000
_diffrn_orient_matrix_UB_22 -0.0558884000
_diffrn_orient_matrix_UB_23 -0.0360446000
_diffrn_orient_matrix_UB_31 0.1164482000
_diffrn_orient_matrix_UB_32 0.0007600000
_diffrn_orient_matrix_UB_33 0.0392669000
_diffrn_radiation_monochromator mirror
_diffrn_radiation_probe x-ray
_diffrn_radiation_type CuK\a
_diffrn_radiation_wavelength 1.54184
_diffrn_reflns_av_R_equivalents 0.0528
_diffrn_reflns_av_unetI/netI 0.0409
_diffrn_reflns_Laue_measured_fraction_full 1.000
_diffrn_reflns_Laue_measured_fraction_max 0.991
_diffrn_reflns_limit_h_max 13
_diffrn_reflns_limit_h_min -11
_diffrn_reflns_limit_k_max 27
_diffrn_reflns_limit_k_min -27
_diffrn_reflns_limit_l_max 28
_diffrn_reflns_limit_l_min -28
_diffrn_reflns_number 88419
_diffrn_reflns_point_group_measured_fraction_full 1.000
_diffrn_reflns_point_group_measured_fraction_max 0.991
_diffrn_reflns_theta_full 67.684
_diffrn_reflns_theta_max 74.900
_diffrn_reflns_theta_min 2.876
_diffrn_source 'sealed X-ray tube'
_diffrn_source_type 'Nova (Cu) X-ray Source'
_exptl_absorpt_coefficient_mu 3.106
_exptl_absorpt_correction_T_max 0.886
_exptl_absorpt_correction_T_min 0.544
_exptl_absorpt_correction_type gaussian
_exptl_absorpt_process_details
;
CrysAlisPro, Agilent Technologies,
Version 1.171.37.35 (release 13-08-2014 CrysAlis171 .NET)
(compiled Aug 13 2014,18:06:01)
Numerical absorption correction based on gaussian integration over
            a multifaceted crystal model
Empirical absorption correction using spherical harmonics,
 implemented in SCALE3 ABSPACK scaling algorithm.
;
_exptl_crystal_colour colourless
_exptl_crystal_colour_primary colourless
_exptl_crystal_density_diffrn 1.504
_exptl_crystal_description plate
_exptl_crystal_F_000 2536
_exptl_crystal_recrystallization_method 'Crystallized from CDCl3 (in NMR tube)'
_exptl_crystal_size_max 0.3345
_exptl_crystal_size_mid 0.2398
_exptl_crystal_size_min 0.0391
_refine_diff_density_max 1.709
_refine_diff_density_min -1.490
_refine_diff_density_rms 0.070
_refine_ls_extinction_method none
_refine_ls_goodness_of_fit_ref 1.043
_refine_ls_hydrogen_treatment mixed
_refine_ls_matrix_type full
_refine_ls_number_parameters 1417
_refine_ls_number_reflns 22093
_refine_ls_number_restraints 0
_refine_ls_restrained_S_all 1.043
_refine_ls_R_factor_all 0.0587
_refine_ls_R_factor_gt 0.0488
_refine_ls_shift/su_max 0.001
_refine_ls_shift/su_mean 0.000
_refine_ls_structure_factor_coef Fsqd
_refine_ls_weighting_details 'w=1/[\s^2^(Fo^2^)+(0.0749P)^2^+3.3026P] where P=(Fo^2^+2Fc^2^)/3'
_refine_ls_weighting_scheme calc
_refine_ls_wR_factor_gt 0.1290
_refine_ls_wR_factor_ref 0.1395
_reflns_Friedel_coverage 0.000
_reflns_number_gt 18478
_reflns_number_total 22093
_reflns_threshold_expression 'I > 2\s(I)'
_cod_data_source_file jo7b01389_si_002.cif
_cod_data_source_block cs2173
_cod_original_cell_volume 5412.60(14)
_cod_database_code 4032748
_chemical_oxdiff_formula 'C45 H54 Cl3 F6 N3 O19 S2'
_chemical_oxdiff_usercomment 'Daniel Schoonover/Gibson (TP30CryPyrTFSI02)'
_shelx_space_group_comment
;
The symmetry employed for this shelxl refinement is uniquely defined
by the following loop, which should always be used as a source of
symmetry information in preference to the above space-group names.
They are only intended as comments.
;
_olex2_refinement_description
;
1. Fixed Uiso
 At 1.2 times of:
  All C(H) groups, All C(H,H) groups, All N(H) groups
 At 1.5 times of:
  All O(H,H) groups
2.a Ternary CH refined with riding coordinates:
 C89(H89), C90(H90)
2.b Secondary CH2 refined with riding coordinates:
 C50(H50A,H50B), C51(H51A,H51B), C52(H52A,H52B), C53(H53A,H53B), C54(H54A,
 H54B), C55(H55A,H55B), C56(H56A,H56B), C57(H57A,H57B), C58(H58A,H58B),
 C59(H59A,H59B), C60(H60A,H60B), C61(H61A,H61B), C62(H62A,H62B), C63(H63A,H63B),
  C64(H64A,H64B), C65(H65A,H65B), C66(H66A,H66B), C74(H74A,H74B), C13(H13A,
 H13B), C14(H14A,H14B), C15(H15A,H15B), C16(H16A,H16B), C17(H17A,H17B),
 C18(H18A,H18B), C19(H19A,H19B), C20(H20A,H20B), C21(H21A,H21B), C22(H22A,H22B),
  C23(H23A,H23B), C24(H24A,H24B), C25(H25A,H25B), C26(H26A,H26B), C27(H27A,
 H27B), C28(H28A,H28B), C29(H29A,H29B), C37(H37A,H37B)
2.c Aromatic/amide H refined with riding coordinates:
 C40(H40), C42(H42), C43(H43), C46(H46), C48(H48), C49(H49), C69(H69),
 C70(H70), C71(H71), C3(H3), C5(H5), C6(H6), C9(H9), C11(H11), C12(H12),
 C32(H32), C33(H33), C34(H34), N3(H3A), C75(H75), C76(H76), C77(H77), C78(H78),
 C79(H79), N4(H4), C80(H80), C81(H81), C82(H82), C83(H83), C84(H84)
;
_shelx_shelxl_version_number 2014/7
_olex2_date_sample_data_collection 2015-03-19
_olex2_date_sample_submission 2015-03-16
_olex2_submission_original_sample_id cs2173
_olex2_submission_special_instructions 'No special instructions were received'

loop_
_space_group_symop_operation_xyz
'x, y, z'
'-x, -y, -z'

loop_
_atom_site_label
_atom_site_type_symbol
_atom_site_fract_x
_atom_site_fract_y
_atom_site_fract_z
_atom_site_U_iso_or_equiv
_atom_site_adp_type
_atom_site_occupancy
_atom_site_site_symmetry_order
_atom_site_calc_flag
_atom_site_refinement_flags_posn
O15 O 0.22568(15) 0.84621(7) 0.23626(7) 0.0288(3) Uani 1 1 d .
O16 O 0.38336(15) 0.93904(8) 0.18425(7) 0.0316(3) Uani 1 1 d .
O17 O 0.62444(15) 0.99575(8) 0.17166(7) 0.0314(3) Uani 1 1 d .
O18 O 0.79764(15) 0.92030(7) 0.22139(7) 0.0293(3) Uani 1 1 d .
O19 O 0.81700(14) 0.83668(7) 0.30734(6) 0.0256(3) Uani 1 1 d .
O20 O 0.12749(15) 0.85628(7) 0.33740(7) 0.0288(3) Uani 1 1 d .
O21 O 0.17009(16) 0.97224(8) 0.40144(7) 0.0332(3) Uani 1 1 d .
O22 O 0.41673(15) 1.00816(7) 0.39139(8) 0.0329(3) Uani 1 1 d .
O23 O 0.62784(14) 0.96656(7) 0.43889(7) 0.0286(3) Uani 1 1 d .
O24 O 0.76264(14) 0.86538(7) 0.41473(6) 0.0253(3) Uani 1 1 d .
O25 O 0.18120(13) 0.62355(7) 0.40110(7) 0.0248(3) Uani 1 1 d .
O26 O 0.05166(15) 0.54535(8) 0.42534(7) 0.0327(3) Uani 1 1 d .
O27 O 0.64368(16) 0.57753(8) 0.54535(7) 0.0341(4) Uani 1 1 d .
O28 O 0.59040(14) 0.63296(7) 0.46992(7) 0.0261(3) Uani 1 1 d .
N2 N 0.35281(17) 0.58845(8) 0.47642(8) 0.0232(3) Uani 1 1 d .
C38 C 0.19921(19) 0.79273(10) 0.26196(9) 0.0250(4) Uani 1 1 d .
C39 C 0.14537(18) 0.79835(10) 0.31876(9) 0.0237(4) Uani 1 1 d .
C40 C 0.11315(19) 0.74727(10) 0.34923(9) 0.0254(4) Uani 1 1 d .
H40 H 0.0775 0.7512 0.3874 0.030 Uiso 1 1 calc R
C41 C 0.13311(19) 0.68972(10) 0.32371(10) 0.0257(4) Uani 1 1 d .
C42 C 0.1851(2) 0.68429(10) 0.26827(10) 0.0290(4) Uani 1 1 d .
H42 H 0.1982 0.6451 0.2511 0.035 Uiso 1 1 calc R
C43 C 0.2186(2) 0.73555(11) 0.23706(10) 0.0287(4) Uani 1 1 d .
H43 H 0.2544 0.7312 0.1990 0.034 Uiso 1 1 calc R
C44 C 0.78768(18) 0.78889(9) 0.34120(9) 0.0225(4) Uani 1 1 d .
C45 C 0.76112(18) 0.80488(9) 0.40098(9) 0.0222(4) Uani 1 1 d .
C46 C 0.73839(18) 0.75968(10) 0.44052(9) 0.0240(4) Uani 1 1 d .
H46 H 0.7219 0.7703 0.4808 0.029 Uiso 1 1 calc R
C47 C 0.73971(18) 0.69853(9) 0.42123(9) 0.0240(4) Uani 1 1 d .
C48 C 0.76238(19) 0.68332(10) 0.36228(10) 0.0254(4) Uani 1 1 d .
H48 H 0.7616 0.6418 0.3491 0.030 Uiso 1 1 calc R
C49 C 0.78641(19) 0.72820(10) 0.32201(9) 0.0248(4) Uani 1 1 d .
H49 H 0.8018 0.7172 0.2817 0.030 Uiso 1 1 calc R
C50 C 0.2720(2) 0.84234(11) 0.17707(10) 0.0318(5) Uani 1 1 d .
H50A H 0.2148 0.8159 0.1514 0.038 Uiso 1 1 calc R
H50B H 0.3535 0.8246 0.1767 0.038 Uiso 1 1 calc R
C51 C 0.2839(2) 0.90484(12) 0.15451(10) 0.0338(5) Uani 1 1 d .
H51A H 0.2992 0.9024 0.1114 0.041 Uiso 1 1 calc R
H51B H 0.2062 0.9252 0.1615 0.041 Uiso 1 1 calc R
C52 C 0.4068(2) 0.99659(11) 0.15962(11) 0.0341(5) Uani 1 1 d .
H52A H 0.3352 1.0216 0.1665 0.041 Uiso 1 1 calc R
H52B H 0.4187 0.9910 0.1164 0.041 Uiso 1 1 calc R
C53 C 0.5200(2) 1.02835(11) 0.18772(11) 0.0345(5) Uani 1 1 d .
H53A H 0.5308 1.0702 0.1742 0.041 Uiso 1 1 calc R
H53B H 0.5113 1.0307 0.2313 0.041 Uiso 1 1 calc R
C54 C 0.7327(2) 1.01855(11) 0.20335(12) 0.0364(5) Uani 1 1 d .
H54A H 0.7143 1.0235 0.2461 0.044 Uiso 1 1 calc R
H54B H 0.7608 1.0587 0.1893 0.044 Uiso 1 1 calc R
C55 C 0.8326(2) 0.97507(11) 0.19390(11) 0.0339(5) Uani 1 1 d .
H55A H 0.8449 0.9666 0.1510 0.041 Uiso 1 1 calc R
H55B H 0.9113 0.9932 0.2113 0.041 Uiso 1 1 calc R
C56 C 0.8965(2) 0.88105(11) 0.22169(10) 0.0292(4) Uani 1 1 d .
H56A H 0.9662 0.9005 0.2456 0.035 Uiso 1 1 calc R
H56B H 0.9256 0.8731 0.1808 0.035 Uiso 1 1 calc R
C57 C 0.8527(2) 0.82259(10) 0.24749(9) 0.0264(4) Uani 1 1 d .
H57A H 0.7815 0.8034 0.2244 0.032 Uiso 1 1 calc R
H57B H 0.9195 0.7941 0.2467 0.032 Uiso 1 1 calc R
C58 C 0.0775(2) 0.86805(10) 0.39506(9) 0.0270(4) Uani 1 1 d .
H58A H 0.1354 0.8570 0.4260 0.032 Uiso 1 1 calc R
H58B H -0.0019 0.8442 0.3994 0.032 Uiso 1 1 calc R
C59 C 0.0585(2) 0.93505(11) 0.40046(10) 0.0314(5) Uani 1 1 d .
H59A H 0.0071 0.9456 0.3667 0.038 Uiso 1 1 calc R
H59B H 0.0126 0.9440 0.4373 0.038 Uiso 1 1 calc R
C60 C 0.2232(2) 0.98179(11) 0.34467(10) 0.0312(5) Uani 1 1 d .
H60A H 0.1604 0.9953 0.3173 0.037 Uiso 1 1 calc R
H60B H 0.2547 0.9436 0.3276 0.037 Uiso 1 1 calc R
C61 C 0.3273(2) 1.02978(11) 0.35333(10) 0.0316(5) Uani 1 1 d .
H61A H 0.3649 1.0387 0.3147 0.038 Uiso 1 1 calc R
H61B H 0.2958 1.0676 0.3710 0.038 Uiso 1 1 calc R
C62 C 0.5288(2) 1.04518(11) 0.39325(12) 0.0350(5) Uani 1 1 d .
H62A H 0.5107 1.0885 0.3976 0.042 Uiso 1 1 calc R
H62B H 0.5746 1.0386 0.3560 0.042 Uiso 1 1 calc R
C63 C 0.6057(2) 1.02884(10) 0.44505(11) 0.0305(4) Uani 1 1 d .
H63A H 0.6850 1.0535 0.4463 0.037 Uiso 1 1 calc R
H63B H 0.5616 1.0374 0.4825 0.037 Uiso 1 1 calc R
C64 C 0.7256(2) 0.95199(10) 0.47637(10) 0.0276(4) Uani 1 1 d .
H64A H 0.7108 0.9672 0.5175 0.033 Uiso 1 1 calc R
H64B H 0.8046 0.9714 0.4630 0.033 Uiso 1 1 calc R
C65 C 0.7324(2) 0.88426(10) 0.47402(9) 0.0266(4) Uani 1 1 d .
H65A H 0.7963 0.8728 0.5019 0.032 Uiso 1 1 calc R
H65B H 0.6521 0.8645 0.4852 0.032 Uiso 1 1 calc R
C66 C 0.0913(2) 0.63420(10) 0.35520(10) 0.0291(4) Uani 1 1 d .
H66A H 0.0097 0.6398 0.3733 0.035 Uiso 1 1 calc R
H66B H 0.0829 0.5987 0.3266 0.035 Uiso 1 1 calc R
C67 C 0.1465(2) 0.57687(10) 0.43376(9) 0.0253(4) Uani 1 1 d .
C68 C 0.2356(2) 0.56722(9) 0.48258(9) 0.0247(4) Uani 1 1 d .
C69 C 0.1917(2) 0.53557(10) 0.53070(10) 0.0293(4) Uani 1 1 d .
H69 H 0.1077 0.5210 0.5325 0.035 Uiso 1 1 calc R
C70 C 0.2740(2) 0.52601(11) 0.57575(10) 0.0322(5) Uani 1 1 d .
H70 H 0.2468 0.5061 0.6100 0.039 Uiso 1 1 calc R
C71 C 0.3967(2) 0.54598(11) 0.57002(10) 0.0301(4) Uani 1 1 d .
H71 H 0.4558 0.5391 0.5996 0.036 Uiso 1 1 calc R
C72 C 0.4316(2) 0.57661(9) 0.51953(9) 0.0247(4) Uani 1 1 d .
C73 C 0.5660(2) 0.59555(10) 0.51344(9) 0.0251(4) Uani 1 1 d .
C74 C 0.7222(2) 0.65047(10) 0.46536(10) 0.0277(4) Uani 1 1 d .
H74A H 0.7676 0.6147 0.4525 0.033 Uiso 1 1 calc R
H74B H 0.7551 0.6662 0.5045 0.033 Uiso 1 1 calc R
O1 O 0.82319(15) 0.36382(7) 0.21051(6) 0.0271(3) Uani 1 1 d .
O2 O 0.82268(14) 0.46419(7) 0.27965(7) 0.0266(3) Uani 1 1 d .
O3 O 0.65998(14) 0.55401(7) 0.29368(7) 0.0265(3) Uani 1 1 d .
O4 O 0.41376(14) 0.50572(7) 0.30568(7) 0.0267(3) Uani 1 1 d .
O5 O 0.24024(14) 0.40810(7) 0.26881(6) 0.0248(3) Uani 1 1 d .
O6 O 0.75272(14) 0.37619(7) 0.10430(6) 0.0268(3) Uani 1 1 d .
O7 O 0.63957(16) 0.48031(8) 0.06804(7) 0.0328(3) Uani 1 1 d .
O8 O 0.42983(16) 0.53237(8) 0.10032(8) 0.0365(4) Uani 1 1 d .
O9 O 0.18513(17) 0.48941(8) 0.09186(7) 0.0362(4) Uani 1 1 d .
O10 O 0.13618(15) 0.39391(7) 0.16825(7) 0.0280(3) Uani 1 1 d .
O11 O 0.53923(14) 0.13997(7) 0.06660(7) 0.0280(3) Uani 1 1 d .
O12 O 0.56864(16) 0.08653(8) -0.01900(7) 0.0347(4) Uani 1 1 d .
O13 O 0.00557(16) 0.06869(8) 0.13084(8) 0.0363(4) Uani 1 1 d .
O14 O 0.14361(14) 0.14792(7) 0.14758(7) 0.0263(3) Uani 1 1 d .
N1 N 0.30070(16) 0.10033(8) 0.06879(8) 0.0234(3) Uani 1 1 d .
C1 C 0.77922(18) 0.31141(10) 0.18147(9) 0.0232(4) Uani 1 1 d .
C2 C 0.74417(19) 0.31788(10) 0.12189(9) 0.0233(4) Uani 1 1 d .
C3 C 0.70773(19) 0.26711(10) 0.08644(9) 0.0255(4) Uani 1 1 d .
H3 H 0.6867 0.2711 0.0461 0.031 Uiso 1 1 calc R
C4 C 0.70169(19) 0.20948(10) 0.10993(10) 0.0267(4) Uani 1 1 d .
C5 C 0.72987(19) 0.20391(10) 0.16888(10) 0.0271(4) Uani 1 1 d .
H5 H 0.7223 0.1651 0.1851 0.033 Uiso 1 1 calc R
C6 C 0.76938(19) 0.25479(10) 0.20496(9) 0.0260(4) Uani 1 1 d .
H6 H 0.7894 0.2505 0.2454 0.031 Uiso 1 1 calc R
C7 C 0.19988(18) 0.34967(9) 0.25326(9) 0.0231(4) Uani 1 1 d .
C8 C 0.14305(19) 0.34139(10) 0.19690(9) 0.0244(4) Uani 1 1 d .
C9 C 0.09751(19) 0.28451(10) 0.17607(9) 0.0259(4) Uani 1 1 d .
H9 H 0.0595 0.2790 0.1381 0.031 Uiso 1 1 calc R
C10 C 0.10782(19) 0.23472(10) 0.21151(10) 0.0267(4) Uani 1 1 d .
C11 C 0.1625(2) 0.24301(10) 0.26671(10) 0.0285(4) Uani 1 1 d .
H11 H 0.1684 0.2092 0.2906 0.034 Uiso 1 1 calc R
C12 C 0.20935(19) 0.30046(10) 0.28811(9) 0.0254(4) Uani 1 1 d .
H12 H 0.2473 0.3057 0.3261 0.031 Uiso 1 1 calc R
C13 C 0.8669(2) 0.36150(10) 0.27016(9) 0.0254(4) Uani 1 1 d .
H13A H 0.9309 0.3317 0.2727 0.030 Uiso 1 1 calc R
H13B H 0.7984 0.3502 0.2969 0.030 Uiso 1 1 calc R
C14 C 0.9201(2) 0.42457(11) 0.28592(9) 0.0278(4) Uani 1 1 d .
H14A H 0.9518 0.4276 0.3271 0.033 Uiso 1 1 calc R
H14B H 0.9889 0.4354 0.2591 0.033 Uiso 1 1 calc R
C15 C 0.8628(2) 0.52562(10) 0.27426(10) 0.0293(4) Uani 1 1 d .
H15A H 0.9329 0.5287 0.2465 0.035 Uiso 1 1 calc R
H15B H 0.8904 0.5442 0.3133 0.035 Uiso 1 1 calc R
C16 C 0.7561(2) 0.55777(11) 0.25132(10) 0.0318(5) Uani 1 1 d .
H16A H 0.7818 0.6008 0.2454 0.038 Uiso 1 1 calc R
H16B H 0.7271 0.5384 0.2128 0.038 Uiso 1 1 calc R
C17 C 0.5551(2) 0.58406(10) 0.27599(10) 0.0309(5) Uani 1 1 d .
H17A H 0.5324 0.5712 0.2346 0.037 Uiso 1 1 calc R
H17B H 0.5743 0.6285 0.2781 0.037 Uiso 1 1 calc R
C18 C 0.4493(2) 0.56851(10) 0.31621(10) 0.0284(4) Uani 1 1 d .
H18A H 0.4749 0.5769 0.3581 0.034 Uiso 1 1 calc R
H18B H 0.3792 0.5933 0.3080 0.034 Uiso 1 1 calc R
C19 C 0.3059(2) 0.48793(10) 0.33757(9) 0.0256(4) Uani 1 1 d .
H19A H 0.2349 0.5091 0.3232 0.031 Uiso 1 1 calc R
H19B H 0.3184 0.4993 0.3802 0.031 Uiso 1 1 calc R
C20 C 0.27960(19) 0.42052(10) 0.32896(9) 0.0242(4) Uani 1 1 d .
H20A H 0.3548 0.3991 0.3370 0.029 Uiso 1 1 calc R
H20B H 0.2141 0.4066 0.3563 0.029 Uiso 1 1 calc R
C21 C 0.7240(2) 0.38506(11) 0.04378(9) 0.0282(4) Uani 1 1 d .
H21A H 0.6395 0.3678 0.0340 0.034 Uiso 1 1 calc R
H21B H 0.7827 0.3645 0.0174 0.034 Uiso 1 1 calc R
C22 C 0.7330(2) 0.45217(11) 0.03523(10) 0.0298(4) Uani 1 1 d .
H22A H 0.8151 0.4698 0.0487 0.036 Uiso 1 1 calc R
H22B H 0.7235 0.4595 -0.0073 0.036 Uiso 1 1 calc R
C23 C 0.6189(2) 0.53873(11) 0.04815(10) 0.0317(5) Uani 1 1 d .
H23A H 0.5799 0.5347 0.0084 0.038 Uiso 1 1 calc R
H23B H 0.6986 0.5627 0.0452 0.038 Uiso 1 1 calc R
C24 C 0.5368(2) 0.57066(11) 0.09059(11) 0.0338(5) Uani 1 1 d .
H24A H 0.5811 0.5808 0.1285 0.041 Uiso 1 1 calc R
H24B H 0.5129 0.6089 0.0742 0.041 Uiso 1 1 calc R
C25 C 0.3367(2) 0.56195(11) 0.13196(11) 0.0328(5) Uani 1 1 d .
H25A H 0.3021 0.5927 0.1076 0.039 Uiso 1 1 calc R
H25B H 0.3715 0.5826 0.1688 0.039 Uiso 1 1 calc R
C26 C 0.2375(2) 0.51473(11) 0.14654(10) 0.0314(5) Uani 1 1 d .
H26A H 0.2729 0.4826 0.1690 0.038 Uiso 1 1 calc R
H26B H 0.1733 0.5334 0.1711 0.038 Uiso 1 1 calc R
C27 C 0.0690(2) 0.45675(12) 0.09644(11) 0.0345(5) Uani 1 1 d .
H27A H 0.0239 0.4578 0.0584 0.041 Uiso 1 1 calc R
H27B H 0.0201 0.4774 0.1274 0.041 Uiso 1 1 calc R
C28 C 0.0775(2) 0.39146(11) 0.11129(9) 0.0282(4) Uani 1 1 d .
H28A H -0.0056 0.3705 0.1127 0.034 Uiso 1 1 calc R
H28B H 0.1272 0.3697 0.0815 0.034 Uiso 1 1 calc R
C29 C 0.6727(2) 0.15492(11) 0.06898(11) 0.0314(5) Uani 1 1 d .
H29A H 0.7031 0.1632 0.0288 0.038 Uiso 1 1 calc R
H29B H 0.7153 0.1200 0.0830 0.038 Uiso 1 1 calc R
C30 C 0.5022(2) 0.10319(10) 0.02027(9) 0.0260(4) Uani 1 1 d .
C31 C 0.3694(2) 0.08017(10) 0.02362(9) 0.0255(4) Uani 1 1 d .
C32 C 0.3268(2) 0.03655(11) -0.01982(10) 0.0309(5) Uani 1 1 d .
H32 H 0.3763 0.0264 -0.0530 0.037 Uiso 1 1 calc R
C33 C 0.2104(2) 0.00839(11) -0.01339(11) 0.0341(5) Uani 1 1 d .
H33 H 0.1789 -0.0222 -0.0416 0.041 Uiso 1 1 calc R
C34 C 0.1413(2) 0.02575(11) 0.03484(10) 0.0307(4) Uani 1 1 d .
H34 H 0.0634 0.0055 0.0420 0.037 Uiso 1 1 calc R
C35 C 0.1876(2) 0.07335(9) 0.07282(9) 0.0248(4) Uani 1 1 d .
C36 C 0.1027(2) 0.09565(10) 0.12052(9) 0.0258(4) Uani 1 1 d .
C37 C 0.0558(2) 0.17348(11) 0.18974(11) 0.0318(5) Uani 1 1 d .
H37A H 0.0434 0.1469 0.2233 0.038 Uiso 1 1 calc R
H37B H -0.0249 0.1768 0.1701 0.038 Uiso 1 1 calc R
S3 S -0.00663(5) 0.76756(3) 0.56567(2) 0.02959(12) Uani 1 1 d .
S4 S 0.15397(5) 0.84260(2) 0.63782(2) 0.02853(11) Uani 1 1 d .
F7 F 0.02403(18) 0.66595(9) 0.50692(8) 0.0530(4) Uani 1 1 d .
F8 F 0.0294(2) 0.65928(8) 0.60128(8) 0.0570(5) Uani 1 1 d .
F9 F 0.18501(17) 0.70154(10) 0.55696(10) 0.0642(5) Uani 1 1 d .
F10 F -0.01101(19) 0.91697(9) 0.67321(10) 0.0608(5) Uani 1 1 d .
F11 F 0.03206(17) 0.92072(8) 0.58076(8) 0.0509(4) Uani 1 1 d .
F12 F 0.16082(17) 0.96084(7) 0.64637(8) 0.0464(4) Uani 1 1 d .
O33 O -0.13489(17) 0.75082(10) 0.57087(9) 0.0428(4) Uani 1 1 d .
O34 O 0.0346(2) 0.79917(10) 0.51549(8) 0.0486(5) Uani 1 1 d .
O35 O 0.19470(19) 0.84331(9) 0.69804(9) 0.0439(4) Uani 1 1 d .
O36 O 0.24601(16) 0.84436(8) 0.59249(9) 0.0381(4) Uani 1 1 d .
N6 N 0.04421(18) 0.79341(9) 0.62823(8) 0.0306(4) Uani 1 1 d .
C87 C 0.0624(2) 0.69415(13) 0.55753(12) 0.0388(5) Uani 1 1 d .
C88 C 0.0789(2) 0.91460(12) 0.63415(12) 0.0368(5) Uani 1 1 d .
S1 S 0.88319(5) 0.69044(2) 0.10634(2) 0.02797(11) Uani 1 1 d .
S2 S 1.04566(5) 0.75617(3) 0.03514(2) 0.02949(12) Uani 1 1 d .
F1 F 0.88232(16) 0.57440(7) 0.12096(7) 0.0451(4) Uani 1 1 d .
F2 F 1.01049(18) 0.60514(8) 0.05517(8) 0.0522(4) Uani 1 1 d .
F3 F 1.05118(18) 0.62420(9) 0.14761(9) 0.0593(5) Uani 1 1 d .
F4 F 0.85913(16) 0.82326(10) 0.01991(9) 0.0580(5) Uani 1 1 d .
F5 F 1.02636(16) 0.85088(9) -0.02567(8) 0.0514(4) Uani 1 1 d .
F6 F 1.01258(19) 0.86959(8) 0.06822(8) 0.0538(4) Uani 1 1 d .
O29 O 0.83818(18) 0.69808(8) 0.16506(8) 0.0401(4) Uani 1 1 d .
O30 O 0.79483(16) 0.67966(8) 0.05883(8) 0.0358(4) Uani 1 1 d .
O31 O 1.0041(2) 0.71816(10) -0.01476(8) 0.0455(4) Uani 1 1 d .
O32 O 1.17430(16) 0.77190(9) 0.04220(8) 0.0395(4) Uani 1 1 d .
N5 N 0.99104(19) 0.73968(9) 0.09756(8) 0.0314(4) Uani 1 1 d .
C85 C 0.9624(2) 0.61933(11) 0.10719(11) 0.0342(5) Uani 1 1 d .
C86 C 0.9810(2) 0.82931(12) 0.02418(12) 0.0376(5) Uani 1 1 d .
N3 N 0.46430(17) 0.35233(9) 0.16290(9) 0.0290(4) Uani 1 1 d .
H3A H 0.5005 0.3765 0.1909 0.035 Uiso 1 1 calc R
C75 C 0.4287(2) 0.37621(11) 0.11282(11) 0.0349(5) Uani 1 1 d .
H75 H 0.4429 0.4184 0.1077 0.042 Uiso 1 1 calc R
C76 C 0.3713(2) 0.33904(14) 0.06907(11) 0.0398(6) Uani 1 1 d .
H76 H 0.3452 0.3554 0.0335 0.048 Uiso 1 1 calc R
C77 C 0.3518(2) 0.27784(14) 0.07700(12) 0.0409(6) Uani 1 1 d .
H77 H 0.3122 0.2519 0.0469 0.049 Uiso 1 1 calc R
C78 C 0.3902(2) 0.25438(11) 0.12908(12) 0.0367(5) Uani 1 1 d .
H78 H 0.3775 0.2123 0.1351 0.044 Uiso 1 1 calc R
C79 C 0.4469(2) 0.29315(11) 0.17193(11) 0.0317(5) Uani 1 1 d .
H79 H 0.4737 0.2779 0.2080 0.038 Uiso 1 1 calc R
N4 N 0.46478(18) 0.83736(10) 0.35952(9) 0.0345(4) Uani 1 1 d .
H4 H 0.4927 0.8622 0.3328 0.041 Uiso 1 1 calc R
C80 C 0.4706(2) 0.77730(14) 0.34843(12) 0.0401(6) Uani 1 1 d .
H80 H 0.5035 0.7624 0.3120 0.048 Uiso 1 1 calc R
C81 C 0.4294(2) 0.73767(12) 0.38936(14) 0.0419(6) Uani 1 1 d .
H81 H 0.4338 0.6952 0.3819 0.050 Uiso 1 1 calc R
C82 C 0.3815(2) 0.76030(12) 0.44126(12) 0.0407(6) Uani 1 1 d .
H82 H 0.3525 0.7333 0.4701 0.049 Uiso 1 1 calc R
C83 C 0.3751(2) 0.82195(13) 0.45200(11) 0.0370(5) Uani 1 1 d .
H83 H 0.3416 0.8377 0.4879 0.044 Uiso 1 1 calc R
C84 C 0.4183(2) 0.86044(11) 0.40936(11) 0.0341(5) Uani 1 1 d .
H84 H 0.4148 0.9031 0.4157 0.041 Uiso 1 1 calc R
Cl1 Cl 0.44290(6) 0.70182(3) 0.66598(3) 0.04875(16) Uani 1 1 d .
Cl2 Cl 0.60173(10) 0.78243(4) 0.59896(4) 0.0738(3) Uani 1 1 d .
Cl3 Cl 0.52020(8) 0.82269(3) 0.71362(4) 0.05355(17) Uani 1 1 d .
C89 C 0.4779(3) 0.77797(14) 0.64902(12) 0.0443(6) Uani 1 1 d .
H89 H 0.4038 0.7943 0.6307 0.053 Uiso 1 1 calc R
Cl4 Cl 0.54024(6) 0.72406(3) 0.18324(3) 0.04267(14) Uani 1 1 d .
Cl5 Cl 0.43413(7) 0.74512(4) 0.06987(3) 0.05449(19) Uani 1 1 d .
Cl6 Cl 0.62176(7) 0.83065(4) 0.12166(3) 0.05024(17) Uani 1 1 d .
C90 C 0.5696(2) 0.75373(14) 0.11321(11) 0.0404(6) Uani 1 1 d .
H90 H 0.6350 0.7305 0.0930 0.048 Uiso 1 1 calc R
O37 O 0.57090(17) 0.41920(8) 0.25425(8) 0.0339(4) Uani 1 1 d .
H37C H 0.527(4) 0.4417(18) 0.2682(17) 0.051 Uiso 1 1 d R
H37D H 0.641(4) 0.4325(18) 0.2556(17) 0.051 Uiso 1 1 d R
O38 O 0.5520(2) 0.89816(11) 0.26871(9) 0.0484(5) Uani 1 1 d .
H38A H 0.624(5) 0.905(2) 0.260(2) 0.073 Uiso 1 1 d R
H38B H 0.508(4) 0.907(2) 0.242(2) 0.073 Uiso 1 1 d R

loop_
_atom_site_aniso_label
_atom_site_aniso_U_11
_atom_site_aniso_U_22
_atom_site_aniso_U_33
_atom_site_aniso_U_23
_atom_site_aniso_U_13
_atom_site_aniso_U_12
O15 0.0368(8) 0.0283(8) 0.0216(7) 0.0055(6) 0.0076(6) -0.0001(6)
O16 0.0352(8) 0.0324(8) 0.0281(8) 0.0131(6) 0.0025(6) 0.0005(6)
O17 0.0343(8) 0.0322(8) 0.0280(8) 0.0052(6) 0.0032(6) 0.0018(6)
O18 0.0309(8) 0.0284(8) 0.0295(8) 0.0122(6) 0.0045(6) -0.0018(6)
O19 0.0340(8) 0.0233(7) 0.0194(7) 0.0052(5) 0.0037(6) -0.0022(6)
O20 0.0378(8) 0.0262(7) 0.0229(7) 0.0042(6) 0.0076(6) 0.0035(6)
O21 0.0338(8) 0.0364(9) 0.0277(8) -0.0031(6) 0.0073(6) -0.0072(7)
O22 0.0293(8) 0.0292(8) 0.0408(9) 0.0118(7) 0.0030(7) -0.0018(6)
O23 0.0297(8) 0.0258(7) 0.0302(8) 0.0028(6) 0.0014(6) 0.0009(6)
O24 0.0330(8) 0.0220(7) 0.0209(7) 0.0029(5) 0.0057(6) 0.0000(6)
O25 0.0223(7) 0.0248(7) 0.0272(7) 0.0068(6) -0.0003(6) -0.0040(5)
O26 0.0287(8) 0.0346(8) 0.0338(8) 0.0086(7) 0.0007(6) -0.0121(6)
O27 0.0332(8) 0.0410(9) 0.0290(8) 0.0163(7) -0.0052(6) -0.0035(7)
O28 0.0253(7) 0.0276(7) 0.0253(7) 0.0107(6) -0.0012(6) -0.0054(6)
N2 0.0268(8) 0.0226(8) 0.0202(8) 0.0044(6) 0.0028(6) -0.0026(6)
C38 0.0237(9) 0.0278(10) 0.0239(10) 0.0051(8) 0.0004(8) 0.0005(8)
C39 0.0221(9) 0.0271(10) 0.0219(9) 0.0029(8) -0.0011(7) 0.0006(7)
C40 0.0217(9) 0.0303(11) 0.0243(10) 0.0051(8) -0.0005(7) -0.0006(8)
C41 0.0215(9) 0.0270(10) 0.0286(10) 0.0068(8) -0.0055(8) -0.0028(8)
C42 0.0275(10) 0.0270(10) 0.0323(11) 0.0007(8) -0.0032(8) 0.0013(8)
C43 0.0303(11) 0.0305(11) 0.0252(10) 0.0019(8) 0.0022(8) 0.0013(8)
C44 0.0224(9) 0.0236(10) 0.0214(9) 0.0054(7) -0.0001(7) -0.0027(7)
C45 0.0214(9) 0.0233(9) 0.0217(9) 0.0040(7) 0.0008(7) -0.0015(7)
C46 0.0210(9) 0.0290(10) 0.0220(9) 0.0054(8) 0.0010(7) -0.0027(7)
C47 0.0206(9) 0.0240(10) 0.0275(10) 0.0080(8) -0.0017(7) -0.0037(7)
C48 0.0253(10) 0.0222(9) 0.0284(10) 0.0037(8) -0.0021(8) -0.0024(7)
C49 0.0257(10) 0.0251(10) 0.0231(9) 0.0013(8) -0.0015(8) -0.0023(8)
C50 0.0379(12) 0.0367(12) 0.0210(10) 0.0036(9) 0.0070(9) 0.0009(9)
C51 0.0368(12) 0.0427(13) 0.0223(10) 0.0096(9) 0.0024(9) -0.0015(10)
C52 0.0392(12) 0.0334(12) 0.0317(11) 0.0136(9) 0.0078(9) 0.0069(9)
C53 0.0421(13) 0.0295(11) 0.0329(11) 0.0083(9) 0.0079(10) 0.0051(9)
C54 0.0411(13) 0.0273(11) 0.0405(13) 0.0074(9) -0.0022(10) -0.0045(9)
C55 0.0354(12) 0.0315(12) 0.0353(12) 0.0148(9) 0.0031(9) -0.0058(9)
C56 0.0291(10) 0.0350(12) 0.0240(10) 0.0085(8) 0.0030(8) -0.0006(9)
C57 0.0302(10) 0.0319(11) 0.0174(9) 0.0048(8) 0.0031(8) 0.0010(8)
C58 0.0254(10) 0.0345(11) 0.0211(9) 0.0026(8) 0.0041(8) 0.0000(8)
C59 0.0259(10) 0.0359(12) 0.0317(11) -0.0015(9) 0.0077(8) 0.0004(9)
C60 0.0334(11) 0.0331(11) 0.0269(10) 0.0015(9) 0.0061(9) -0.0005(9)
C61 0.0334(11) 0.0312(11) 0.0307(11) 0.0074(9) 0.0028(9) 0.0020(9)
C62 0.0306(11) 0.0315(12) 0.0433(13) 0.0131(10) 0.0062(10) -0.0047(9)
C63 0.0314(11) 0.0252(10) 0.0348(11) 0.0036(8) 0.0069(9) -0.0002(8)
C64 0.0285(10) 0.0287(11) 0.0253(10) -0.0002(8) 0.0018(8) -0.0003(8)
C65 0.0300(10) 0.0291(11) 0.0205(9) 0.0016(8) 0.0037(8) 0.0005(8)
C66 0.0232(10) 0.0298(11) 0.0341(11) 0.0080(9) -0.0075(8) -0.0038(8)
C67 0.0251(10) 0.0249(10) 0.0255(10) 0.0035(8) 0.0058(8) -0.0026(8)
C68 0.0288(10) 0.0229(9) 0.0221(9) 0.0023(7) 0.0054(8) -0.0033(8)
C69 0.0315(11) 0.0293(11) 0.0266(10) 0.0059(8) 0.0077(8) -0.0060(8)
C70 0.0400(12) 0.0338(11) 0.0225(10) 0.0090(8) 0.0072(9) -0.0062(9)
C71 0.0380(12) 0.0309(11) 0.0212(10) 0.0067(8) 0.0014(8) -0.0036(9)
C72 0.0305(10) 0.0238(10) 0.0194(9) 0.0046(7) 0.0006(8) -0.0042(8)
C73 0.0304(10) 0.0250(10) 0.0196(9) 0.0053(7) -0.0008(8) -0.0033(8)
C74 0.0236(10) 0.0290(10) 0.0307(10) 0.0110(8) -0.0031(8) -0.0041(8)
O1 0.0350(8) 0.0259(7) 0.0200(7) 0.0035(6) -0.0037(6) -0.0018(6)
O2 0.0244(7) 0.0264(7) 0.0285(7) 0.0017(6) 0.0017(6) -0.0029(6)
O3 0.0297(7) 0.0253(7) 0.0245(7) 0.0058(6) 0.0014(6) -0.0007(6)
O4 0.0277(7) 0.0233(7) 0.0284(7) -0.0003(6) 0.0026(6) -0.0031(6)
O5 0.0302(7) 0.0245(7) 0.0193(7) 0.0036(5) -0.0032(5) -0.0034(6)
O6 0.0337(8) 0.0267(7) 0.0202(7) 0.0063(6) -0.0029(6) -0.0017(6)
O7 0.0360(8) 0.0334(8) 0.0307(8) 0.0153(7) 0.0064(6) 0.0037(7)
O8 0.0360(9) 0.0287(8) 0.0449(10) 0.0052(7) 0.0053(7) -0.0007(7)
O9 0.0421(9) 0.0423(9) 0.0237(7) 0.0097(7) -0.0010(7) -0.0078(7)
O10 0.0355(8) 0.0278(8) 0.0205(7) 0.0051(6) -0.0040(6) -0.0021(6)
O11 0.0253(7) 0.0293(8) 0.0282(7) -0.0023(6) 0.0047(6) -0.0041(6)
O12 0.0338(8) 0.0408(9) 0.0286(8) -0.0048(7) 0.0074(7) -0.0001(7)
O13 0.0381(9) 0.0336(9) 0.0348(8) -0.0013(7) 0.0107(7) -0.0133(7)
O14 0.0259(7) 0.0251(7) 0.0273(7) -0.0007(6) 0.0056(6) -0.0033(6)
N1 0.0270(8) 0.0227(8) 0.0206(8) 0.0047(6) -0.0004(6) -0.0005(6)
C1 0.0216(9) 0.0264(10) 0.0215(9) 0.0022(8) 0.0019(7) -0.0005(7)
C2 0.0232(9) 0.0259(10) 0.0208(9) 0.0042(7) 0.0029(7) 0.0003(7)
C3 0.0236(9) 0.0301(11) 0.0226(9) 0.0020(8) 0.0023(7) -0.0010(8)
C4 0.0223(9) 0.0266(10) 0.0306(10) -0.0009(8) 0.0059(8) -0.0011(8)
C5 0.0241(10) 0.0250(10) 0.0328(11) 0.0058(8) 0.0057(8) 0.0014(8)
C6 0.0264(10) 0.0290(10) 0.0231(9) 0.0054(8) 0.0023(8) 0.0018(8)
C7 0.0224(9) 0.0244(10) 0.0223(9) 0.0032(8) 0.0031(7) -0.0011(7)
C8 0.0245(9) 0.0274(10) 0.0213(9) 0.0046(8) 0.0037(7) -0.0008(8)
C9 0.0246(10) 0.0314(11) 0.0210(9) -0.0008(8) 0.0037(7) -0.0020(8)
C10 0.0228(9) 0.0278(10) 0.0288(10) 0.0002(8) 0.0092(8) -0.0026(8)
C11 0.0293(10) 0.0273(10) 0.0290(10) 0.0066(8) 0.0091(8) -0.0006(8)
C12 0.0245(10) 0.0293(10) 0.0225(9) 0.0045(8) 0.0008(7) -0.0003(8)
C13 0.0275(10) 0.0314(11) 0.0175(9) 0.0048(8) 0.0000(7) 0.0020(8)
C14 0.0253(10) 0.0341(11) 0.0236(10) 0.0018(8) -0.0001(8) -0.0007(8)
C15 0.0299(11) 0.0284(11) 0.0284(10) 0.0006(8) 0.0055(8) -0.0081(8)
C16 0.0377(12) 0.0291(11) 0.0285(11) 0.0080(9) 0.0058(9) -0.0049(9)
C17 0.0336(11) 0.0265(10) 0.0332(11) 0.0101(9) -0.0056(9) -0.0008(9)
C18 0.0306(11) 0.0223(10) 0.0323(11) 0.0023(8) -0.0029(9) -0.0004(8)
C19 0.0269(10) 0.0279(10) 0.0220(9) 0.0020(8) 0.0015(8) 0.0012(8)
C20 0.0277(10) 0.0268(10) 0.0182(9) 0.0032(7) -0.0014(7) 0.0000(8)
C21 0.0317(11) 0.0338(11) 0.0194(9) 0.0074(8) 0.0005(8) -0.0007(9)
C22 0.0322(11) 0.0340(12) 0.0239(10) 0.0096(8) 0.0034(8) -0.0005(9)
C23 0.0350(11) 0.0289(11) 0.0312(11) 0.0080(9) -0.0023(9) -0.0033(9)
C24 0.0360(12) 0.0305(11) 0.0347(12) 0.0078(9) -0.0015(9) -0.0045(9)
C25 0.0366(12) 0.0302(11) 0.0321(11) 0.0069(9) 0.0003(9) 0.0021(9)
C26 0.0338(11) 0.0348(12) 0.0258(10) 0.0063(9) -0.0010(9) -0.0003(9)
C27 0.0331(12) 0.0415(13) 0.0290(11) 0.0098(9) -0.0063(9) -0.0016(10)
C28 0.0276(10) 0.0368(12) 0.0200(9) 0.0039(8) -0.0020(8) -0.0017(8)
C29 0.0253(10) 0.0305(11) 0.0371(12) -0.0053(9) 0.0056(9) -0.0026(8)
C30 0.0315(11) 0.0229(10) 0.0238(10) 0.0035(8) 0.0020(8) 0.0017(8)
C31 0.0300(10) 0.0245(10) 0.0222(9) 0.0037(8) 0.0006(8) 0.0008(8)
C32 0.0357(12) 0.0315(11) 0.0251(10) -0.0036(8) 0.0015(9) 0.0039(9)
C33 0.0340(12) 0.0342(12) 0.0328(11) -0.0081(9) -0.0049(9) -0.0005(9)
C34 0.0313(11) 0.0292(11) 0.0309(11) 0.0006(9) -0.0028(9) -0.0028(8)
C35 0.0286(10) 0.0228(9) 0.0231(9) 0.0045(7) -0.0004(8) -0.0004(8)
C36 0.0305(10) 0.0251(10) 0.0216(9) 0.0046(8) 0.0001(8) -0.0038(8)
C37 0.0305(11) 0.0298(11) 0.0340(11) -0.0018(9) 0.0136(9) -0.0049(9)
S3 0.0302(3) 0.0364(3) 0.0227(2) 0.0077(2) 0.00037(19) 0.0012(2)
S4 0.0282(2) 0.0278(3) 0.0303(3) 0.0098(2) -0.0007(2) 0.00062(19)
F7 0.0580(10) 0.0585(11) 0.0414(9) -0.0148(8) -0.0025(7) 0.0106(8)
F8 0.0873(14) 0.0383(9) 0.0465(9) 0.0111(7) -0.0078(9) 0.0062(8)
F9 0.0370(9) 0.0727(13) 0.0824(14) -0.0153(11) -0.0015(9) 0.0175(8)
F10 0.0612(11) 0.0535(10) 0.0711(12) 0.0118(9) 0.0309(9) 0.0189(9)
F11 0.0612(10) 0.0427(9) 0.0513(9) 0.0137(7) -0.0147(8) 0.0150(7)
F12 0.0586(10) 0.0310(7) 0.0496(9) 0.0049(6) 0.0006(7) 0.0012(7)
O33 0.0291(9) 0.0577(12) 0.0408(10) -0.0026(8) -0.0033(7) 0.0008(8)
O34 0.0673(13) 0.0519(12) 0.0263(8) 0.0151(8) -0.0005(8) -0.0095(10)
O35 0.0537(11) 0.0392(10) 0.0385(10) 0.0123(8) -0.0162(8) -0.0064(8)
O36 0.0286(8) 0.0348(9) 0.0519(10) 0.0114(8) 0.0095(7) 0.0004(7)
N6 0.0308(9) 0.0361(10) 0.0247(9) 0.0080(7) 0.0034(7) -0.0041(8)
C87 0.0385(13) 0.0410(13) 0.0368(13) -0.0009(10) -0.0021(10) 0.0056(10)
C88 0.0372(12) 0.0374(13) 0.0372(12) 0.0096(10) 0.0048(10) 0.0066(10)
S1 0.0287(2) 0.0278(2) 0.0276(2) 0.00258(19) 0.0029(2) 0.00233(19)
S2 0.0302(3) 0.0349(3) 0.0231(2) 0.0020(2) 0.00116(19) -0.0005(2)
F1 0.0568(9) 0.0306(7) 0.0483(9) 0.0083(6) 0.0031(7) 0.0013(6)
F2 0.0642(11) 0.0432(9) 0.0514(9) 0.0027(7) 0.0205(8) 0.0185(8)
F3 0.0605(11) 0.0489(10) 0.0692(12) 0.0019(9) -0.0320(9) 0.0134(8)
F4 0.0349(8) 0.0748(13) 0.0684(12) 0.0309(10) 0.0037(8) 0.0140(8)
F5 0.0505(9) 0.0642(11) 0.0428(9) 0.0291(8) 0.0074(7) 0.0076(8)
F6 0.0765(12) 0.0356(8) 0.0495(9) 0.0026(7) 0.0096(8) 0.0040(8)
O29 0.0497(10) 0.0363(9) 0.0340(9) 0.0006(7) 0.0138(8) 0.0013(8)
O30 0.0301(8) 0.0378(9) 0.0399(9) 0.0061(7) -0.0051(7) 0.0016(7)
O31 0.0551(11) 0.0496(11) 0.0293(9) -0.0041(8) 0.0031(8) -0.0108(9)
O32 0.0286(8) 0.0556(11) 0.0349(9) 0.0082(8) 0.0026(7) 0.0030(7)
N5 0.0338(10) 0.0343(10) 0.0256(9) 0.0023(7) 0.0003(7) -0.0032(8)
C85 0.0370(12) 0.0326(12) 0.0337(12) 0.0026(9) -0.0015(10) 0.0067(9)
C86 0.0350(12) 0.0405(13) 0.0385(13) 0.0128(10) 0.0040(10) 0.0029(10)
N3 0.0260(9) 0.0315(10) 0.0289(9) -0.0003(7) 0.0040(7) -0.0013(7)
C75 0.0352(12) 0.0320(12) 0.0384(12) 0.0101(10) 0.0111(10) 0.0017(9)
C76 0.0374(13) 0.0558(16) 0.0268(11) 0.0107(11) 0.0026(9) 0.0010(11)
C77 0.0336(12) 0.0516(15) 0.0351(12) -0.0097(11) 0.0059(10) -0.0071(11)
C78 0.0311(11) 0.0294(11) 0.0491(14) 0.0005(10) 0.0133(10) -0.0020(9)
C79 0.0265(10) 0.0358(12) 0.0341(11) 0.0091(9) 0.0058(9) 0.0044(9)
N4 0.0258(9) 0.0478(12) 0.0305(10) 0.0154(9) -0.0034(7) -0.0043(8)
C80 0.0287(11) 0.0528(15) 0.0382(13) -0.0071(11) -0.0044(10) 0.0075(10)
C81 0.0333(12) 0.0303(12) 0.0615(17) -0.0027(11) -0.0159(12) 0.0018(9)
C82 0.0360(12) 0.0396(13) 0.0468(14) 0.0216(11) -0.0081(11) -0.0100(10)
C83 0.0386(13) 0.0446(14) 0.0275(11) 0.0043(10) -0.0006(9) -0.0007(10)
C84 0.0366(12) 0.0280(11) 0.0371(12) 0.0040(9) -0.0083(10) -0.0037(9)
Cl1 0.0385(3) 0.0533(4) 0.0536(4) 0.0044(3) 0.0093(3) -0.0051(3)
Cl2 0.0861(6) 0.0708(5) 0.0715(5) 0.0356(4) 0.0509(5) 0.0292(5)
Cl3 0.0619(4) 0.0426(4) 0.0575(4) 0.0167(3) 0.0060(3) 0.0017(3)
C89 0.0362(13) 0.0595(17) 0.0406(13) 0.0192(12) 0.0110(11) 0.0160(12)
Cl4 0.0450(3) 0.0454(3) 0.0381(3) 0.0059(2) -0.0019(2) 0.0031(3)
Cl5 0.0556(4) 0.0614(4) 0.0463(4) -0.0134(3) -0.0244(3) 0.0173(3)
Cl6 0.0439(3) 0.0636(4) 0.0433(3) 0.0184(3) -0.0039(3) -0.0078(3)
C90 0.0376(13) 0.0562(16) 0.0283(11) -0.0005(11) -0.0022(10) 0.0141(11)
O37 0.0281(8) 0.0303(8) 0.0422(9) -0.0043(7) 0.0012(7) -0.0023(7)
O38 0.0344(9) 0.0730(14) 0.0405(10) 0.0308(10) 0.0052(8) 0.0014(9)

loop_
_atom_type_symbol
_atom_type_description
_atom_type_scat_dispersion_real
_atom_type_scat_dispersion_imag
_atom_type_scat_source
C C 0.0181 0.0091 'International Tables Vol C Tables 4.2.6.8 and 6.1.1.4'
H H 0.0000 0.0000 'International Tables Vol C Tables 4.2.6.8 and 6.1.1.4'
Cl Cl 0.3639 0.7018 'International Tables Vol C Tables 4.2.6.8 and 6.1.1.4'
F F 0.0727 0.0534 'International Tables Vol C Tables 4.2.6.8 and 6.1.1.4'
N N 0.0311 0.0180 'International Tables Vol C Tables 4.2.6.8 and 6.1.1.4'
O O 0.0492 0.0322 'International Tables Vol C Tables 4.2.6.8 and 6.1.1.4'
S S 0.3331 0.5567 'International Tables Vol C Tables 4.2.6.8 and 6.1.1.4'

loop_
_exptl_crystal_face_index_h
_exptl_crystal_face_index_k
_exptl_crystal_face_index_l
_exptl_crystal_face_perp_dist
_exptl_oxdiff_crystal_face_indexfrac_h
_exptl_oxdiff_crystal_face_indexfrac_k
_exptl_oxdiff_crystal_face_indexfrac_l
_exptl_oxdiff_crystal_face_x
_exptl_oxdiff_crystal_face_y
_exptl_oxdiff_crystal_face_z
0 -1 0 0.0195 -0.0008 -1.0007 -0.0001 0.0421 0.0559 -0.0009
0 1 0 0.0195 0.0008 1.0007 0.0001 -0.0421 -0.0559 0.0009
0 0 1 0.0625 -0.0001 0.0010 0.9992 0.0425 -0.0361 0.0392
-5 0 -3 0.1499 -5.0023 0.0007 -3.0012 0.2204 -0.1045 -0.7004
5 0 -5 0.0551 5.0029 -0.0086 -4.9925 -0.5603 0.3931 0.3865
-1 0 -5 0.2355 -1.0001 -0.0042 -4.9968 -0.1429 0.1378 -0.3127

loop_
_geom_angle_atom_site_label_1
_geom_angle_atom_site_label_2
_geom_angle_atom_site_label_3
_geom_angle
C38 O15 C50 116.52(18)
C51 O16 C52 111.45(18)
C53 O17 C54 112.15(19)
C55 O18 C56 111.32(17)
C44 O19 C57 116.77(16)
C39 O20 C58 119.12(17)
C59 O21 C60 115.09(18)
C61 O22 C62 112.49(17)
C63 O23 C64 111.62(17)
C45 O24 C65 117.50(16)
C67 O25 C66 113.09(16)
C73 O28 C74 112.56(16)
C68 N2 C72 116.24(18)
O15 C38 C39 114.75(19)
O15 C38 C43 125.82(19)
C43 C38 C39 119.4(2)
O20 C39 C38 113.84(18)
O20 C39 C40 125.83(19)
C40 C39 C38 120.3(2)
C39 C40 H40 120.1
C39 C40 C41 119.8(2)
C41 C40 H40 120.1
C40 C41 C66 119.8(2)
C42 C41 C40 119.8(2)
C42 C41 C66 120.3(2)
C41 C42 H42 119.5
C41 C42 C43 121.0(2)
C43 C42 H42 119.5
C38 C43 C42 119.7(2)
C38 C43 H43 120.2
C42 C43 H43 120.2
O19 C44 C45 114.78(18)
O19 C44 C49 125.34(19)
C49 C44 C45 119.84(19)
O24 C45 C44 114.98(17)
O24 C45 C46 125.33(19)
C46 C45 C44 119.68(19)
C45 C46 H46 119.9
C45 C46 C47 120.25(19)
C47 C46 H46 119.9
C46 C47 C74 119.4(2)
C48 C47 C46 119.62(19)
C48 C47 C74 120.9(2)
C47 C48 H48 119.6
C47 C48 C49 120.9(2)
C49 C48 H48 119.6
C44 C49 C48 119.7(2)
C44 C49 H49 120.2
C48 C49 H49 120.2
O15 C50 H50A 110.0
O15 C50 H50B 110.0
O15 C50 C51 108.62(19)
H50A C50 H50B 108.3
C51 C50 H50A 110.0
C51 C50 H50B 110.0
O16 C51 C50 109.56(19)
O16 C51 H51A 109.8
O16 C51 H51B 109.8
C50 C51 H51A 109.8
C50 C51 H51B 109.8
H51A C51 H51B 108.2
O16 C52 H52A 109.7
O16 C52 H52B 109.7
O16 C52 C53 109.77(19)
H52A C52 H52B 108.2
C53 C52 H52A 109.7
C53 C52 H52B 109.7
O17 C53 C52 109.2(2)
O17 C53 H53A 109.8
O17 C53 H53B 109.8
C52 C53 H53A 109.8
C52 C53 H53B 109.8
H53A C53 H53B 108.3
O17 C54 H54A 109.8
O17 C54 H54B 109.8
O17 C54 C55 109.5(2)
H54A C54 H54B 108.2
C55 C54 H54A 109.8
C55 C54 H54B 109.8
O18 C55 C54 108.96(19)
O18 C55 H55A 109.9
O18 C55 H55B 109.9
C54 C55 H55A 109.9
C54 C55 H55B 109.9
H55A C55 H55B 108.3
O18 C56 H56A 109.8
O18 C56 H56B 109.8
O18 C56 C57 109.24(18)
H56A C56 H56B 108.3
C57 C56 H56A 109.8
C57 C56 H56B 109.8
O19 C57 C56 107.26(18)
O19 C57 H57A 110.3
O19 C57 H57B 110.3
C56 C57 H57A 110.3
C56 C57 H57B 110.3
H57A C57 H57B 108.5
O20 C58 H58A 110.5
O20 C58 H58B 110.5
O20 C58 C59 106.35(17)
H58A C58 H58B 108.6
C59 C58 H58A 110.5
C59 C58 H58B 110.5
O21 C59 C58 113.72(19)
O21 C59 H59A 108.8
O21 C59 H59B 108.8
C58 C59 H59A 108.8
C58 C59 H59B 108.8
H59A C59 H59B 107.7
O21 C60 H60A 110.2
O21 C60 H60B 110.2
O21 C60 C61 107.50(19)
H60A C60 H60B 108.5
C61 C60 H60A 110.2
C61 C60 H60B 110.2
O22 C61 C60 108.55(19)
O22 C61 H61A 110.0
O22 C61 H61B 110.0
C60 C61 H61A 110.0
C60 C61 H61B 110.0
H61A C61 H61B 108.4
O22 C62 H62A 109.9
O22 C62 H62B 109.9
O22 C62 C63 108.95(18)
H62A C62 H62B 108.3
C63 C62 H62A 109.9
C63 C62 H62B 109.9
O23 C63 C62 109.1(2)
O23 C63 H63A 109.9
O23 C63 H63B 109.9
C62 C63 H63A 109.9
C62 C63 H63B 109.9
H63A C63 H63B 108.3
O23 C64 H64A 109.9
O23 C64 H64B 109.9
O23 C64 C65 108.73(18)
H64A C64 H64B 108.3
C65 C64 H64A 109.9
C65 C64 H64B 109.9
O24 C65 C64 107.49(17)
O24 C65 H65A 110.2
O24 C65 H65B 110.2
C64 C65 H65A 110.2
C64 C65 H65B 110.2
H65A C65 H65B 108.5
O25 C66 C41 109.51(16)
O25 C66 H66A 109.8
O25 C66 H66B 109.8
C41 C66 H66A 109.8
C41 C66 H66B 109.8
H66A C66 H66B 108.2
O25 C67 C68 113.48(18)
O26 C67 O25 123.8(2)
O26 C67 C68 122.74(19)
N2 C68 C67 117.66(18)
N2 C68 C69 124.4(2)
C69 C68 C67 117.93(19)
C68 C69 H69 120.9
C70 C69 C68 118.2(2)
C70 C69 H69 120.9
C69 C70 H70 120.6
C69 C70 C71 118.9(2)
C71 C70 H70 120.6
C70 C71 H71 120.8
C70 C71 C72 118.4(2)
C72 C71 H71 120.8
N2 C72 C71 123.9(2)
N2 C72 C73 118.99(18)
C71 C72 C73 117.13(19)
O27 C73 O28 124.1(2)
O27 C73 C72 121.79(19)
O28 C73 C72 114.11(18)
O28 C74 C47 109.09(16)
O28 C74 H74A 109.9
O28 C74 H74B 109.9
C47 C74 H74A 109.9
C47 C74 H74B 109.9
H74A C74 H74B 108.3
C1 O1 C13 118.65(16)
C15 O2 C14 114.32(17)
C17 O3 C16 111.96(17)
C19 O4 C18 112.10(16)
C7 O5 C20 116.61(16)
C2 O6 C21 117.16(17)
C22 O7 C23 111.95(17)
C25 O8 C24 113.54(19)
C27 O9 C26 115.39(18)
C8 O10 C28 118.82(17)
C30 O11 C29 114.01(17)
C36 O14 C37 113.91(16)
C35 N1 C31 116.00(18)
O1 C1 C2 114.39(18)
O1 C1 C6 125.67(19)
C6 C1 C2 119.9(2)
O6 C2 C1 114.79(18)
O6 C2 C3 125.48(18)
C3 C2 C1 119.71(19)
C2 C3 H3 120.0
C2 C3 C4 120.1(2)
C4 C3 H3 120.0
C3 C4 C29 118.6(2)
C5 C4 C3 119.8(2)
C5 C4 C29 121.5(2)
C4 C5 H5 119.7
C4 C5 C6 120.7(2)
C6 C5 H5 119.7
C1 C6 C5 119.7(2)
C1 C6 H6 120.2
C5 C6 H6 120.2
O5 C7 C8 114.67(18)
O5 C7 C12 125.47(19)
C12 C7 C8 119.86(19)
O10 C8 C7 113.70(18)
O10 C8 C9 125.86(19)
C9 C8 C7 120.42(19)
C8 C9 H9 120.3
C8 C9 C10 119.5(2)
C10 C9 H9 120.3
C9 C10 C37 119.6(2)
C11 C10 C9 120.0(2)
C11 C10 C37 120.4(2)
C10 C11 H11 119.5
C10 C11 C12 120.9(2)
C12 C11 H11 119.5
C7 C12 C11 119.3(2)
C7 C12 H12 120.3
C11 C12 H12 120.3
O1 C13 H13A 110.8
O1 C13 H13B 110.8
O1 C13 C14 104.53(16)
H13A C13 H13B 108.9
C14 C13 H13A 110.8
C14 C13 H13B 110.8
O2 C14 C13 106.81(17)
O2 C14 H14A 110.4
O2 C14 H14B 110.4
C13 C14 H14A 110.4
C13 C14 H14B 110.4
H14A C14 H14B 108.6
O2 C15 H15A 110.1
O2 C15 H15B 110.1
O2 C15 C16 107.78(18)
H15A C15 H15B 108.5
C16 C15 H15A 110.1
C16 C15 H15B 110.1
O3 C16 C15 107.95(17)
O3 C16 H16A 110.1
O3 C16 H16B 110.1
C15 C16 H16A 110.1
C15 C16 H16B 110.1
H16A C16 H16B 108.4
O3 C17 H17A 109.8
O3 C17 H17B 109.8
O3 C17 C18 109.19(17)
H17A C17 H17B 108.3
C18 C17 H17A 109.8
C18 C17 H17B 109.8
O4 C18 C17 107.91(18)
O4 C18 H18A 110.1
O4 C18 H18B 110.1
C17 C18 H18A 110.1
C17 C18 H18B 110.1
H18A C18 H18B 108.4
O4 C19 H19A 109.8
O4 C19 H19B 109.8
O4 C19 C20 109.58(17)
H19A C19 H19B 108.2
C20 C19 H19A 109.8
C20 C19 H19B 109.8
O5 C20 C19 107.24(16)
O5 C20 H20A 110.3
O5 C20 H20B 110.3
C19 C20 H20A 110.3
C19 C20 H20B 110.3
H20A C20 H20B 108.5
O6 C21 H21A 110.1
O6 C21 H21B 110.1
O6 C21 C22 108.02(18)
H21A C21 H21B 108.4
C22 C21 H21A 110.1
C22 C21 H21B 110.1
O7 C22 C21 109.71(18)
O7 C22 H22A 109.7
O7 C22 H22B 109.7
C21 C22 H22A 109.7
C21 C22 H22B 109.7
H22A C22 H22B 108.2
O7 C23 H23A 109.7
O7 C23 H23B 109.7
O7 C23 C24 109.64(19)
H23A C23 H23B 108.2
C24 C23 H23A 109.7
C24 C23 H23B 109.7
O8 C24 C23 109.1(2)
O8 C24 H24A 109.9
O8 C24 H24B 109.9
C23 C24 H24A 109.9
C23 C24 H24B 109.9
H24A C24 H24B 108.3
O8 C25 H25A 110.1
O8 C25 H25B 110.1
O8 C25 C26 107.9(2)
H25A C25 H25B 108.4
C26 C25 H25A 110.1
C26 C25 H25B 110.1
O9 C26 C25 107.57(18)
O9 C26 H26A 110.2
O9 C26 H26B 110.2
C25 C26 H26A 110.2
C25 C26 H26B 110.2
H26A C26 H26B 108.5
O9 C27 H27A 108.8
O9 C27 H27B 108.8
O9 C27 C28 114.0(2)
H27A C27 H27B 107.6
C28 C27 H27A 108.8
C28 C27 H27B 108.8
O10 C28 C27 105.29(18)
O10 C28 H28A 110.7
O10 C28 H28B 110.7
C27 C28 H28A 110.7
C27 C28 H28B 110.7
H28A C28 H28B 108.8
O11 C29 C4 110.27(18)
O11 C29 H29A 109.6
O11 C29 H29B 109.6
C4 C29 H29A 109.6
C4 C29 H29B 109.6
H29A C29 H29B 108.1
O11 C30 C31 113.35(18)
O12 C30 O11 124.5(2)
O12 C30 C31 122.0(2)
N1 C31 C30 118.95(19)
N1 C31 C32 124.0(2)
C32 C31 C30 116.98(19)
C31 C32 H32 120.9
C33 C32 C31 118.3(2)
C33 C32 H32 120.9
C32 C33 H33 120.8
C34 C33 C32 118.4(2)
C34 C33 H33 120.8
C33 C34 H34 120.6
C33 C34 C35 118.8(2)
C35 C34 H34 120.6
N1 C35 C34 124.0(2)
N1 C35 C36 119.08(19)
C34 C35 C36 116.9(2)
O13 C36 O14 124.7(2)
O13 C36 C35 121.9(2)
O14 C36 C35 113.33(18)
O14 C37 C10 107.93(17)
O14 C37 H37A 110.1
O14 C37 H37B 110.1
C10 C37 H37A 110.1
C10 C37 H37B 110.1
H37A C37 H37B 108.4
O33 S3 N6 108.57(11)
O33 S3 C87 102.98(13)
O34 S3 O33 118.81(13)
O34 S3 N6 116.89(12)
O34 S3 C87 104.75(14)
N6 S3 C87 102.38(12)
O35 S4 O36 117.97(12)
O35 S4 N6 108.76(11)
O35 S4 C88 103.26(12)
O36 S4 N6 116.47(11)
O36 S4 C88 104.98(11)
N6 S4 C88 103.34(12)
S4 N6 S3 124.61(12)
F7 C87 S3 109.10(18)
F7 C87 F9 108.8(2)
F8 C87 S3 111.14(19)
F8 C87 F7 108.3(2)
F8 C87 F9 108.6(2)
F9 C87 S3 110.8(2)
F10 C88 S4 110.10(18)
F10 C88 F11 108.6(2)
F10 C88 F12 108.7(2)
F11 C88 S4 111.35(19)
F11 C88 F12 108.3(2)
F12 C88 S4 109.73(17)
O29 S1 O30 118.18(12)
O29 S1 N5 108.67(11)
O29 S1 C85 103.52(11)
O30 S1 N5 116.91(11)
O30 S1 C85 104.00(11)
N5 S1 C85 103.38(12)
O31 S2 N5 116.84(11)
O31 S2 C86 104.90(13)
O32 S2 O31 118.99(12)
O32 S2 N5 108.49(11)
O32 S2 C86 103.15(12)
N5 S2 C86 101.96(12)
S1 N5 S2 124.22(13)
F1 C85 S1 109.41(17)
F2 C85 S1 111.62(17)
F2 C85 F1 108.5(2)
F2 C85 F3 109.0(2)
F3 C85 S1 110.23(18)
F3 C85 F1 108.1(2)
F4 C86 S2 111.06(19)
F4 C86 F5 109.0(2)
F4 C86 F6 109.0(2)
F5 C86 S2 108.54(19)
F6 C86 S2 111.34(18)
F6 C86 F5 107.7(2)
C75 N3 H3A 118.8
C79 N3 H3A 118.8
C79 N3 C75 122.4(2)
N3 C75 H75 120.3
N3 C75 C76 119.3(2)
C76 C75 H75 120.3
C75 C76 H76 120.1
C75 C76 C77 119.7(2)
C77 C76 H76 120.1
C76 C77 H77 120.2
C76 C77 C78 119.7(2)
C78 C77 H77 120.2
C77 C78 H78 120.6
C79 C78 C77 118.8(2)
C79 C78 H78 120.6
N3 C79 C78 120.0(2)
N3 C79 H79 120.0
C78 C79 H79 120.0
C80 N4 H4 118.9
C84 N4 H4 118.9
C84 N4 C80 122.2(2)
N4 C80 H80 119.9
N4 C80 C81 120.2(2)
C81 C80 H80 119.9
C80 C81 H81 120.6
C80 C81 C82 118.8(2)
C82 C81 H81 120.6
C81 C82 H82 119.7
C81 C82 C83 120.6(2)
C83 C82 H82 119.7
C82 C83 H83 120.7
C82 C83 C84 118.7(2)
C84 C83 H83 120.7
N4 C84 C83 119.6(2)
N4 C84 H84 120.2
C83 C84 H84 120.2
Cl1 C89 H89 109.2
Cl2 C89 Cl1 110.18(16)
Cl2 C89 H89 109.2
Cl3 C89 Cl1 110.57(14)
Cl3 C89 Cl2 108.42(17)
Cl3 C89 H89 109.2
Cl4 C90 H90 108.9
Cl5 C90 Cl4 109.40(16)
Cl5 C90 H90 108.9
Cl6 C90 Cl4 110.26(14)
Cl6 C90 Cl5 110.50(15)
Cl6 C90 H90 108.9
H37C O37 H37D 112(4)
H38A O38 H38B 109(4)

loop_
_geom_bond_atom_site_label_1
_geom_bond_atom_site_label_2
_geom_bond_distance
O15 C38 1.361(3)
O15 C50 1.433(3)
O16 C51 1.423(3)
O16 C52 1.425(3)
O17 C53 1.420(3)
O17 C54 1.424(3)
O18 C55 1.422(3)
O18 C56 1.423(3)
O19 C44 1.361(2)
O19 C57 1.433(2)
O20 C39 1.353(3)
O20 C58 1.432(3)
O21 C59 1.420(3)
O21 C60 1.431(3)
O22 C61 1.417(3)
O22 C62 1.422(3)
O23 C63 1.413(3)
O23 C64 1.420(3)
O24 C45 1.356(3)
O24 C65 1.429(2)
O25 C66 1.460(3)
O25 C67 1.337(3)
O26 C67 1.215(3)
O27 C73 1.208(3)
O28 C73 1.336(2)
O28 C74 1.464(3)
N2 C68 1.339(3)
N2 C72 1.341(3)
C38 C39 1.417(3)
C38 C43 1.385(3)
C39 C40 1.382(3)
C40 H40 0.9500
C40 C41 1.399(3)
C41 C42 1.380(3)
C41 C66 1.499(3)
C42 H42 0.9500
C42 C43 1.397(3)
C43 H43 0.9500
C44 C45 1.415(3)
C44 C49 1.388(3)
C45 C46 1.388(3)
C46 H46 0.9500
C46 C47 1.399(3)
C47 C48 1.385(3)
C47 C74 1.501(3)
C48 H48 0.9500
C48 C49 1.396(3)
C49 H49 0.9500
C50 H50A 0.9900
C50 H50B 0.9900
C50 C51 1.497(3)
C51 H51A 0.9900
C51 H51B 0.9900
C52 H52A 0.9900
C52 H52B 0.9900
C52 C53 1.498(4)
C53 H53A 0.9900
C53 H53B 0.9900
C54 H54A 0.9900
C54 H54B 0.9900
C54 C55 1.503(4)
C55 H55A 0.9900
C55 H55B 0.9900
C56 H56A 0.9900
C56 H56B 0.9900
C56 C57 1.498(3)
C57 H57A 0.9900
C57 H57B 0.9900
C58 H58A 0.9900
C58 H58B 0.9900
C58 C59 1.507(3)
C59 H59A 0.9900
C59 H59B 0.9900
C60 H60A 0.9900
C60 H60B 0.9900
C60 C61 1.505(3)
C61 H61A 0.9900
C61 H61B 0.9900
C62 H62A 0.9900
C62 H62B 0.9900
C62 C63 1.509(3)
C63 H63A 0.9900
C63 H63B 0.9900
C64 H64A 0.9900
C64 H64B 0.9900
C64 C65 1.502(3)
C65 H65A 0.9900
C65 H65B 0.9900
C66 H66A 0.9900
C66 H66B 0.9900
C67 C68 1.498(3)
C68 C69 1.395(3)
C69 H69 0.9500
C69 C70 1.386(3)
C70 H70 0.9500
C70 C71 1.386(3)
C71 H71 0.9500
C71 C72 1.400(3)
C72 C73 1.502(3)
C74 H74A 0.9900
C74 H74B 0.9900
O1 C1 1.359(3)
O1 C13 1.433(2)
O2 C14 1.427(3)
O2 C15 1.412(3)
O3 C16 1.422(3)
O3 C17 1.421(3)
O4 C18 1.425(3)
O4 C19 1.423(3)
O5 C7 1.365(3)
O5 C20 1.431(2)
O6 C2 1.367(3)
O6 C21 1.429(2)
O7 C22 1.416(3)
O7 C23 1.421(3)
O8 C24 1.418(3)
O8 C25 1.415(3)
O9 C26 1.430(3)
O9 C27 1.420(3)
O10 C8 1.366(3)
O10 C28 1.431(2)
O11 C29 1.466(3)
O11 C30 1.336(3)
O12 C30 1.204(3)
O13 C36 1.208(3)
O14 C36 1.329(3)
O14 C37 1.469(3)
N1 C31 1.341(3)
N1 C35 1.337(3)
C1 C2 1.416(3)
C1 C6 1.384(3)
C2 C3 1.380(3)
C3 H3 0.9500
C3 C4 1.405(3)
C4 C5 1.380(3)
C4 C29 1.497(3)
C5 H5 0.9500
C5 C6 1.398(3)
C6 H6 0.9500
C7 C8 1.412(3)
C7 C12 1.386(3)
C8 C9 1.380(3)
C9 H9 0.9500
C9 C10 1.406(3)
C10 C11 1.378(3)
C10 C37 1.491(3)
C11 H11 0.9500
C11 C12 1.399(3)
C12 H12 0.9500
C13 H13A 0.9900
C13 H13B 0.9900
C13 C14 1.499(3)
C14 H14A 0.9900
C14 H14B 0.9900
C15 H15A 0.9900
C15 H15B 0.9900
C15 C16 1.502(3)
C16 H16A 0.9900
C16 H16B 0.9900
C17 H17A 0.9900
C17 H17B 0.9900
C17 C18 1.502(3)
C18 H18A 0.9900
C18 H18B 0.9900
C19 H19A 0.9900
C19 H19B 0.9900
C19 C20 1.502(3)
C20 H20A 0.9900
C20 H20B 0.9900
C21 H21A 0.9900
C21 H21B 0.9900
C21 C22 1.504(3)
C22 H22A 0.9900
C22 H22B 0.9900
C23 H23A 0.9900
C23 H23B 0.9900
C23 C24 1.493(4)
C24 H24A 0.9900
C24 H24B 0.9900
C25 H25A 0.9900
C25 H25B 0.9900
C25 C26 1.502(3)
C26 H26A 0.9900
C26 H26B 0.9900
C27 H27A 0.9900
C27 H27B 0.9900
C27 C28 1.508(3)
C28 H28A 0.9900
C28 H28B 0.9900
C29 H29A 0.9900
C29 H29B 0.9900
C30 C31 1.502(3)
C31 C32 1.396(3)
C32 H32 0.9500
C32 C33 1.385(4)
C33 H33 0.9500
C33 C34 1.378(3)
C34 H34 0.9500
C34 C35 1.389(3)
C35 C36 1.506(3)
C37 H37A 0.9900
C37 H37B 0.9900
S3 O33 1.4252(19)
S3 O34 1.4241(19)
S3 N6 1.581(2)
S3 C87 1.832(3)
S4 O35 1.4292(19)
S4 O36 1.4354(19)
S4 N6 1.568(2)
S4 C88 1.840(3)
F7 C87 1.326(3)
F8 C87 1.324(3)
F9 C87 1.331(3)
F10 C88 1.321(3)
F11 C88 1.325(3)
F12 C88 1.329(3)
S1 O29 1.4227(18)
S1 O30 1.4375(18)
S1 N5 1.568(2)
S1 C85 1.841(2)
S2 O31 1.4248(19)
S2 O32 1.4240(19)
S2 N5 1.586(2)
S2 C86 1.832(3)
F1 C85 1.329(3)
F2 C85 1.320(3)
F3 C85 1.321(3)
F4 C86 1.324(3)
F5 C86 1.332(3)
F6 C86 1.329(3)
N3 H3A 0.8800
N3 C75 1.341(3)
N3 C79 1.337(3)
C75 H75 0.9500
C75 C76 1.373(4)
C76 H76 0.9500
C76 C77 1.378(4)
C77 H77 0.9500
C77 C78 1.385(4)
C78 H78 0.9500
C78 C79 1.375(4)
C79 H79 0.9500
N4 H4 0.8800
N4 C80 1.344(4)
N4 C84 1.327(3)
C80 H80 0.9500
C80 C81 1.366(4)
C81 H81 0.9500
C81 C82 1.369(4)
C82 H82 0.9500
C82 C83 1.378(4)
C83 H83 0.9500
C83 C84 1.384(4)
C84 H84 0.9500
Cl1 C89 1.766(3)
Cl2 C89 1.763(3)
Cl3 C89 1.762(3)
C89 H89 1.0000
Cl4 C90 1.769(3)
Cl5 C90 1.759(3)
Cl6 C90 1.759(3)
C90 H90 1.0000
O37 H37C 0.77(4)
O37 H37D 0.79(4)
O38 H38A 0.82(5)
O38 H38B 0.81(5)

loop_
_geom_hbond_atom_site_label_D
_geom_hbond_atom_site_label_H
_geom_hbond_atom_site_label_A
_geom_hbond_distance_DH
_geom_hbond_distance_HA
_geom_hbond_distance_DA
_geom_hbond_angle_DHA
N4 H4 O38 0.88 1.79 2.660(3) 167.6
O37 H37C O4 0.77(4) 2.08(4) 2.850(2) 177(4)
O37 H37D O2 0.79(4) 2.11(4) 2.894(2) 167(4)
O38 H38A O18 0.82(5) 2.09(5) 2.901(3) 170(4)
O38 H38B O16 0.81(5) 2.06(5) 2.861(3) 171(5)

loop_
_geom_torsion_atom_site_label_1
_geom_torsion_atom_site_label_2
_geom_torsion_atom_site_label_3
_geom_torsion_atom_site_label_4
_geom_torsion
O15 C38 C39 O20 1.1(3)
O15 C38 C39 C40 179.38(18)
O15 C38 C43 C42 -179.0(2)
O15 C50 C51 O16 70.9(2)
O16 C52 C53 O17 66.2(2)
O17 C54 C55 O18 -67.1(2)
O18 C56 C57 O19 -62.0(2)
O19 C44 C45 O24 3.3(3)
O19 C44 C45 C46 -175.57(18)
O19 C44 C49 C48 175.85(19)
O20 C39 C40 C41 177.72(19)
O20 C58 C59 O21 -66.9(2)
O21 C60 C61 O22 61.5(2)
O22 C62 C63 O23 58.1(2)
O23 C64 C65 O24 63.7(2)
O24 C45 C46 C47 -179.74(19)
O25 C67 C68 N2 -23.4(3)
O25 C67 C68 C69 158.0(2)
O26 C67 C68 N2 157.1(2)
O26 C67 C68 C69 -21.5(3)
N2 C68 C69 C70 1.0(4)
N2 C72 C73 O27 -167.5(2)
N2 C72 C73 O28 12.0(3)
C38 O15 C50 C51 174.61(19)
C38 C39 C40 C41 -0.4(3)
C39 O20 C58 C59 -175.19(18)
C39 C38 C43 C42 -0.1(3)
C39 C40 C41 C42 0.1(3)
C39 C40 C41 C66 -176.38(18)
C40 C41 C42 C43 0.2(3)
C40 C41 C66 O25 -80.4(2)
C41 C42 C43 C38 -0.2(3)
C42 C41 C66 O25 103.2(2)
C43 C38 C39 O20 -177.92(19)
C43 C38 C39 C40 0.4(3)
C44 O19 C57 C56 -172.55(17)
C44 C45 C46 C47 -1.0(3)
C45 O24 C65 C64 -173.40(17)
C45 C44 C49 C48 -1.8(3)
C45 C46 C47 C48 -0.8(3)
C45 C46 C47 C74 176.47(18)
C46 C47 C48 C49 1.3(3)
C46 C47 C74 O28 90.1(2)
C47 C48 C49 C44 0.0(3)
C48 C47 C74 O28 -92.7(2)
C49 C44 C45 O24 -178.82(18)
C49 C44 C45 C46 2.3(3)
C50 O15 C38 C39 -175.67(18)
C50 O15 C38 C43 3.2(3)
C51 O16 C52 C53 -174.06(19)
C52 O16 C51 C50 173.55(19)
C53 O17 C54 C55 168.60(18)
C54 O17 C53 C52 -171.81(18)
C55 O18 C56 C57 -176.41(18)
C56 O18 C55 C54 -171.10(19)
C57 O19 C44 C45 175.94(17)
C57 O19 C44 C49 -1.8(3)
C58 O20 C39 C38 -177.89(18)
C58 O20 C39 C40 3.9(3)
C59 O21 C60 C61 170.83(19)
C60 O21 C59 C58 80.9(2)
C61 O22 C62 C63 166.0(2)
C62 O22 C61 C60 168.8(2)
C63 O23 C64 C65 172.11(17)
C64 O23 C63 C62 163.95(18)
C65 O24 C45 C44 177.93(17)
C65 O24 C45 C46 -3.3(3)
C66 O25 C67 O26 1.9(3)
C66 O25 C67 C68 -177.57(18)
C66 C41 C42 C43 176.6(2)
C67 O25 C66 C41 176.02(18)
C67 C68 C69 C70 179.4(2)
C68 N2 C72 C71 -2.4(3)
C68 N2 C72 C73 176.04(19)
C68 C69 C70 C71 -2.6(4)
C69 C70 C71 C72 1.8(4)
C70 C71 C72 N2 0.7(4)
C70 C71 C72 C73 -177.7(2)
C71 C72 C73 O27 11.0(3)
C71 C72 C73 O28 -169.5(2)
C72 N2 C68 C67 -176.97(19)
C72 N2 C68 C69 1.5(3)
C73 O28 C74 C47 -172.57(18)
C74 O28 C73 O27 -0.6(3)
C74 O28 C73 C72 179.94(18)
C74 C47 C48 C49 -175.90(19)
O1 C1 C2 O6 -4.0(3)
O1 C1 C2 C3 174.69(18)
O1 C1 C6 C5 -175.87(19)
O1 C13 C14 O2 59.1(2)
O2 C15 C16 O3 62.0(2)
O3 C17 C18 O4 -67.4(2)
O4 C19 C20 O5 -69.9(2)
O5 C7 C8 O10 -1.3(3)
O5 C7 C8 C9 -179.59(19)
O5 C7 C12 C11 179.24(19)
O6 C2 C3 C4 -179.47(19)
O6 C21 C22 O7 -66.2(2)
O7 C23 C24 O8 -51.8(2)
O8 C25 C26 O9 -63.6(2)
O9 C27 C28 O10 62.2(2)
O10 C8 C9 C10 -177.90(19)
O11 C30 C31 N1 3.8(3)
O11 C30 C31 C32 -173.48(19)
O12 C30 C31 N1 179.6(2)
O12 C30 C31 C32 2.3(3)
N1 C31 C32 C33 -5.8(3)
N1 C35 C36 O13 -171.0(2)
N1 C35 C36 O14 11.3(3)
C1 O1 C13 C14 174.16(17)
C1 C2 C3 C4 2.0(3)
C2 O6 C21 C22 177.12(17)
C2 C1 C6 C5 2.7(3)
C2 C3 C4 C5 1.3(3)
C2 C3 C4 C29 -174.63(19)
C3 C4 C5 C6 -2.7(3)
C3 C4 C29 O11 -91.2(2)
C4 C5 C6 C1 0.6(3)
C5 C4 C29 O11 92.9(2)
C6 C1 C2 O6 177.26(18)
C6 C1 C2 C3 -4.1(3)
C7 O5 C20 C19 -173.75(17)
C7 C8 C9 C10 0.2(3)
C8 O10 C28 C27 171.95(18)
C8 C7 C12 C11 0.2(3)
C8 C9 C10 C11 0.3(3)
C8 C9 C10 C37 178.45(19)
C9 C10 C11 C12 -0.6(3)
C9 C10 C37 O14 79.4(2)
C10 C11 C12 C7 0.4(3)
C11 C10 C37 O14 -102.5(2)
C12 C7 C8 O10 177.87(18)
C12 C7 C8 C9 -0.4(3)
C13 O1 C1 C2 -176.90(18)
C13 O1 C1 C6 1.8(3)
C14 O2 C15 C16 164.40(17)
C15 O2 C14 C13 -160.92(17)
C16 O3 C17 C18 169.32(18)
C17 O3 C16 C15 179.25(18)
C18 O4 C19 C20 -175.03(16)
C19 O4 C18 C17 -174.15(16)
C20 O5 C7 C8 169.93(17)
C20 O5 C7 C12 -9.2(3)
C21 O6 C2 C1 177.16(18)
C21 O6 C2 C3 -1.4(3)
C22 O7 C23 C24 -169.95(19)
C23 O7 C22 C21 -162.00(18)
C24 O8 C25 C26 -172.15(19)
C25 O8 C24 C23 -169.99(19)
C26 O9 C27 C28 -84.5(3)
C27 O9 C26 C25 -163.2(2)
C28 O10 C8 C7 -178.43(18)
C28 O10 C8 C9 -0.3(3)
C29 O11 C30 O12 -5.1(3)
C29 O11 C30 C31 170.59(18)
C29 C4 C5 C6 173.2(2)
C30 O11 C29 C4 162.87(19)
C30 C31 C32 C33 171.2(2)
C31 N1 C35 C34 2.2(3)
C31 N1 C35 C36 -176.92(18)
C31 C32 C33 C34 1.4(4)
C32 C33 C34 C35 4.2(4)
C33 C34 C35 N1 -6.3(3)
C33 C34 C35 C36 172.8(2)
C34 C35 C36 O13 9.9(3)
C34 C35 C36 O14 -167.86(19)
C35 N1 C31 C30 -173.02(18)
C35 N1 C31 C32 4.0(3)
C36 O14 C37 C10 -173.88(18)
C37 O14 C36 O13 -3.8(3)
C37 O14 C36 C35 173.84(18)
C37 C10 C11 C12 -178.7(2)
O33 S3 N6 S4 -150.04(16)
O33 S3 C87 F7 65.4(2)
O33 S3 C87 F8 -54.0(2)
O33 S3 C87 F9 -174.87(19)
O34 S3 N6 S4 -12.3(2)
O34 S3 C87 F7 -59.5(2)
O34 S3 C87 F8 -178.86(19)
O34 S3 C87 F9 60.2(2)
O35 S4 N6 S3 -165.12(15)
O35 S4 C88 F10 -57.8(2)
O35 S4 C88 F11 -178.33(19)
O35 S4 C88 F12 61.8(2)
O36 S4 N6 S3 -28.9(2)
O36 S4 C88 F10 178.1(2)
O36 S4 C88 F11 57.5(2)
O36 S4 C88 F12 -62.4(2)
N6 S3 C87 F7 178.03(18)
N6 S3 C87 F8 58.7(2)
N6 S3 C87 F9 -62.2(2)
N6 S4 C88 F10 55.5(2)
N6 S4 C88 F11 -65.0(2)
N6 S4 C88 F12 175.08(17)
C87 S3 N6 S4 101.52(17)
C88 S4 N6 S3 85.64(17)
O29 S1 N5 S2 -165.74(15)
O29 S1 C85 F1 59.88(19)
O29 S1 C85 F2 179.94(19)
O29 S1 C85 F3 -58.8(2)
O30 S1 N5 S2 -28.8(2)
O30 S1 C85 F1 -64.22(19)
O30 S1 C85 F2 55.8(2)
O30 S1 C85 F3 177.06(19)
O31 S2 N5 S1 -8.4(2)
O31 S2 C86 F4 58.1(2)
O31 S2 C86 F5 -61.8(2)
O31 S2 C86 F6 179.79(18)
O32 S2 N5 S1 -146.28(15)
O32 S2 C86 F4 -176.67(19)
O32 S2 C86 F5 63.5(2)
O32 S2 C86 F6 -55.0(2)
N5 S1 C85 F1 173.18(16)
N5 S1 C85 F2 -66.8(2)
N5 S1 C85 F3 54.5(2)
N5 S2 C86 F4 -64.2(2)
N5 S2 C86 F5 175.95(18)
N5 S2 C86 F6 57.5(2)
C85 S1 N5 S2 84.75(17)
C86 S2 N5 S1 105.30(17)
N3 C75 C76 C77 -0.3(4)
C75 N3 C79 C78 -0.2(3)
C75 C76 C77 C78 0.0(4)
C76 C77 C78 C79 0.2(4)
C77 C78 C79 N3 -0.1(3)
C79 N3 C75 C76 0.5(3)
N4 C80 C81 C82 0.5(4)
C80 N4 C84 C83 0.6(4)
C80 C81 C82 C83 0.0(4)
C81 C82 C83 C84 -0.2(4)
C82 C83 C84 N4 -0.1(4)
C84 N4 C80 C81 -0.8(4)
